data_7007421
loop_
_publ_author_name
'Lysenko, Andrey B.'
'Govor, Evgen V.'
'Krautscheid, Harald'
'Domasevitch, Konstantin V.'

_publ_section_title
;
 Metal-organic frameworks incorporating Cu3(mu3-OH) clusters.
;
_journal_issue 31
_journal_name_full 'Dalton transactions (Cambridge, England : 2003)'
_journal_page_first 3772
_journal_page_last 3776
_journal_paper_doi 10.1039/b604804h
_journal_year 2006
_chemical_formula_sum 'C28 H42 Br10 Cu6 N42 O8'
_chemical_formula_weight 2275.38
_chemical_name_common
;
Bis(mu-3-hydroxotricopper(ii)) heptakis(4,4'-bi(1,2,4-
triazole)) Decabromide Hexahydrate
;
_chemical_name_systematic
;
Bis[mu-3-hydroxotricopper(II)] heptakis[4,4'-bi(1,2,4-triazole)]
Decabromide Hexahydrate
;
_space_group_IT_number 12
_symmetry_cell_setting monoclinic
_symmetry_space_group_name_Hall '-C 2y'
_symmetry_space_group_name_H-M 'C 1 2/m 1'
_atom_sites_solution_hydrogens geom
_atom_sites_solution_primary direct
_atom_sites_solution_secondary difmap
_audit_creation_method SHELXL-97
_cell_angle_alpha 90.00
_cell_angle_beta 109.555(11)
_cell_angle_gamma 90.00
_cell_formula_units_Z 2
_cell_length_a 11.9996(11)
_cell_length_b 21.0665(17)
_cell_length_c 15.6477(17)
_cell_measurement_temperature 213(2)
_cell_volume 3727.4(7)
_computing_cell_refinement 'IPDS Software (Stoe & Cie GmbH, 2000)'
_computing_data_collection 'IPDS Software (Stoe & Cie GmbH, 2000)'
_computing_data_reduction 'IPDS Software (Stoe & Cie GmbH, 2000)'
_computing_molecular_graphics 'Diamond 2.1e (Brandenburg, 1999)'
_computing_publication_material 'SHELXL-97 (Sheldrick, 1997)'
_computing_structure_refinement 'SHELXL-97 (Sheldrick, 1997)'
_computing_structure_solution 'SHELXS-86 (Sheldrick, 1986)'
_diffrn_ambient_temperature 213(2)
_diffrn_measured_fraction_theta_full 0.956
_diffrn_measured_fraction_theta_max 0.956
_diffrn_measurement_device_type 'Stoe IPDS'
_diffrn_measurement_method 'phi oscillation scans'
_diffrn_radiation_monochromator graphite
_diffrn_radiation_source 'fine-focus sealed tube'
_diffrn_radiation_type MoK\a
_diffrn_radiation_wavelength 0.71073
_diffrn_reflns_av_R_equivalents 0.0697
_diffrn_reflns_av_sigmaI/netI 0.1117
_diffrn_reflns_limit_h_max 13
_diffrn_reflns_limit_h_min -14
_diffrn_reflns_limit_k_max 21
_diffrn_reflns_limit_k_min -26
_diffrn_reflns_limit_l_max 19
_diffrn_reflns_limit_l_min -19
_diffrn_reflns_number 11860
_diffrn_reflns_theta_full 26.73
_diffrn_reflns_theta_max 26.73
_diffrn_reflns_theta_min 4.24
_exptl_absorpt_coefficient_mu 7.110
_exptl_absorpt_correction_T_max 0.4804
_exptl_absorpt_correction_T_min 0.4010
_exptl_absorpt_correction_type refdelf
_exptl_absorpt_process_details
;
(See: Walker, N. & Stuart, D. (1983) Acta Cryst. A39, 158-166)
;
_exptl_crystal_colour green
_exptl_crystal_density_diffrn 2.027
_exptl_crystal_density_method 'not measured'
_exptl_crystal_description plate
_exptl_crystal_F_000 2184
_exptl_crystal_size_max 0.16
_exptl_crystal_size_mid 0.12
_exptl_crystal_size_min 0.12
_refine_diff_density_max 1.005
_refine_diff_density_min -1.280
_refine_diff_density_rms 0.132
_refine_ls_extinction_coef 0.00046(13)
_refine_ls_extinction_expression Fc^*^=kFc[1+0.001xFc^2^\l^3^/sin(2\q)]^-1/4^
_refine_ls_extinction_method SHELXL
_refine_ls_goodness_of_fit_ref 0.817
_refine_ls_hydrogen_treatment constr
_refine_ls_matrix_type full
_refine_ls_number_parameters 237
_refine_ls_number_reflns 3893
_refine_ls_number_restraints 0
_refine_ls_restrained_S_all 0.817
_refine_ls_R_factor_all 0.0822
_refine_ls_R_factor_gt 0.0494
_refine_ls_shift/su_max 0.001
_refine_ls_shift/su_mean 0.000
_refine_ls_structure_factor_coef Fsqd
_refine_ls_weighting_details 'calc w=1/[\s^2^(Fo^2^)+(0.0583P)^2^+0.0000P] where P=(Fo^2^+2Fc^2^)/3'
_refine_ls_weighting_scheme calc
_refine_ls_wR_factor_gt 0.1062
_refine_ls_wR_factor_ref 0.1125
_reflns_number_gt 2208
_reflns_number_total 3893
_reflns_threshold_expression >2sigma(I)
_cod_data_source_file b604804h.txt
_cod_data_source_block xtal28s
_cod_depositor_comments
;
The following automatic conversions were performed:
'_symmetry_cell_setting' value 'Monoclinic' changed to 'monoclinic'
according to '/home/saulius/struct/CIF-dictionaries/cif_core.dic'
dictionary named 'cif_core.dic' version 2.4.1 from 2010-06-29.

Automatic conversion script
Id: cif_fix_enum 1527 2010-12-29 10:47:43Z saulius 
;
_cod_original_cell_volume 3727.4(6)
_cod_original_sg_symbol_H-M C2/m
_cod_database_code 7007421

loop_
_symmetry_equiv_pos_as_xyz
'x, y, z'
'-x, y, -z'
'x+1/2, y+1/2, z'
'-x+1/2, y+1/2, -z'
'-x, -y, -z'
'x, -y, z'
'-x+1/2, -y+1/2, -z'
'x+1/2, -y+1/2, z'

loop_
_atom_site_label
_atom_site_type_symbol
_atom_site_fract_x
_atom_site_fract_y
_atom_site_fract_z
_atom_site_U_iso_or_equiv
_atom_site_adp_type
_atom_site_occupancy
_atom_site_symmetry_multiplicity
_atom_site_calc_flag
_atom_site_refinement_flags
_atom_site_disorder_assembly
_atom_site_disorder_group
Cu1 Cu -0.24235(7) 0.08181(3) 0.16413(6) 0.0289(2) Uani 1 1 d . . .
Cu2 Cu 0.00936(8) 0.0000 0.17987(6) 0.0163(2) Uani 1 2 d S . .
Br1 Br -0.33108(13) 0.10828(5) -0.01287(6) 0.0860(6) Uani 0.877(3) 1 d P . .
Br1A Br -0.2722(9) 0.1780(4) -0.0751(6) 0.082(4) Uani 0.123(3) 1 d P . .
Br2 Br 0.0000 0.0000 0.0000 0.0431(4) Uani 1 4 d S . .
Br3 Br -0.60026(7) 0.16880(3) 0.29950(6) 0.0539(3) Uani 1 1 d . . .
O1 O -0.1704(5) 0.0000 0.1361(3) 0.0188(11) Uani 1 2 d S . .
H1B H -0.1898 0.0000 0.0786 0.023 Uiso 1 2 d SR . .
N1 N -0.3714(4) 0.03314(19) 0.1889(3) 0.0208(10) Uani 1 1 d . . .
N2 N -0.5238(6) 0.0000 0.2188(4) 0.0214(14) Uani 1 2 d S . .
N3 N -0.0895(4) 0.1283(2) 0.1830(4) 0.0310(12) Uani 1 1 d . . .
N4 N 0.0105(4) 0.0954(2) 0.1859(3) 0.0238(10) Uani 1 1 d . . .
N5 N 0.0518(5) 0.1948(2) 0.2067(4) 0.0381(14) Uani 1 1 d . . .
N6 N -0.3055(5) 0.1611(2) 0.2045(4) 0.0382(14) Uani 1 1 d . . .
N7 N -0.2731(5) 0.1720(2) 0.2970(5) 0.0452(16) Uani 1 1 d . . .
N8 N -0.3837(5) 0.2489(2) 0.2247(5) 0.0395(15) Uani 1 1 d . . .
N9 N 0.1884(6) 0.0000 0.2224(4) 0.0219(15) Uani 1 2 d S . .
N10 N 0.2493(6) 0.0000 0.3151(5) 0.0301(17) Uani 1 2 d S . .
N11 N 0.3724(6) 0.0000 0.2397(5) 0.0217(14) Uani 1 2 d S . .
N12 N -0.0218(7) 0.0000 0.3161(5) 0.0377(19) Uani 1 2 d S . .
N13 N -0.1189(8) 0.0447(4) 0.3135(6) 0.022(2) Uani 0.50 1 d P . .
N14 N -0.0168(8) 0.0255(4) 0.4535(6) 0.0213(19) Uani 0.50 1 d P . .
C1 C -0.4642(5) 0.0521(3) 0.2070(4) 0.0257(13) Uani 1 1 d . . .
H1A H -0.4858 0.0941 0.2112 0.031 Uiso 1 1 d R . .
C2 C -0.0630(6) 0.1879(3) 0.1962(6) 0.0433(18) Uani 1 1 d . . .
H2A H -0.1147 0.2203 0.1982 0.052 Uiso 1 1 d R . .
C3 C 0.0965(6) 0.1363(3) 0.2001(5) 0.0334(15) Uani 1 1 d . . .
H3A H 0.1742 0.1272 0.2048 0.040 Uiso 1 1 d R . .
C4 C -0.3207(7) 0.2250(3) 0.3069(6) 0.0471(19) Uani 1 1 d . . .
H4A H -0.3133 0.2440 0.3622 0.056 Uiso 1 1 d R . .
C5 C -0.3715(6) 0.2076(3) 0.1628(5) 0.0380(16) Uani 1 1 d . . .
H5A H -0.4051 0.2119 0.1002 0.046 Uiso 1 1 d R . .
C6 C 0.3610(8) 0.0000 0.3231(6) 0.033(2) Uani 1 2 d S . .
H6A H 0.4235 0.0000 0.3778 0.040 Uiso 1 2 d SR . .
C7 C 0.2617(7) 0.0000 0.1766(5) 0.0203(16) Uani 1 2 d S . .
H7A H 0.2425 0.0000 0.1139 0.024 Uiso 1 2 d SR . .
C8 C -0.1153(11) 0.0557(5) 0.3964(7) 0.022(2) Uani 0.50 1 d P . .
C9 C 0.0409(8) 0.0000 0.4026(5) 0.030(2) Uani 1 2 d S . .

loop_
_atom_site_aniso_label
_atom_site_aniso_U_11
_atom_site_aniso_U_22
_atom_site_aniso_U_33
_atom_site_aniso_U_23
_atom_site_aniso_U_13
_atom_site_aniso_U_12
Cu1 0.0219(4) 0.0177(3) 0.0501(5) -0.0078(3) 0.0160(4) -0.0027(3)
Cu2 0.0141(5) 0.0163(4) 0.0171(5) 0.000 0.0035(4) 0.000
Br1 0.1350(12) 0.0661(7) 0.0284(6) 0.0013(5) -0.0103(6) 0.0408(7)
Br1A 0.092(7) 0.081(6) 0.069(6) 0.020(4) 0.023(5) -0.021(5)
Br2 0.0318(8) 0.0844(11) 0.0145(7) 0.000 0.0095(6) 0.000
Br3 0.0464(5) 0.0411(4) 0.0827(6) -0.0129(4) 0.0329(4) -0.0040(3)
O1 0.020(3) 0.025(3) 0.009(3) 0.000 0.002(2) 0.000
N1 0.022(3) 0.016(2) 0.024(3) -0.0053(18) 0.008(2) -0.0005(18)
N2 0.016(3) 0.025(3) 0.026(4) 0.000 0.012(3) 0.000
N3 0.022(3) 0.022(2) 0.050(3) -0.004(2) 0.012(3) 0.0013(19)
N4 0.021(3) 0.023(2) 0.029(3) 0.000(2) 0.010(2) -0.0002(18)
N5 0.027(3) 0.017(2) 0.072(4) -0.008(2) 0.019(3) -0.003(2)
N6 0.021(3) 0.024(2) 0.069(4) -0.003(3) 0.014(3) -0.002(2)
N7 0.043(4) 0.025(3) 0.074(5) 0.002(3) 0.028(3) 0.004(2)
N8 0.030(3) 0.014(2) 0.077(5) 0.002(3) 0.023(3) 0.005(2)
N9 0.024(4) 0.022(3) 0.017(3) 0.000 0.003(3) 0.000
N10 0.022(4) 0.052(4) 0.013(4) 0.000 0.001(3) 0.000
N11 0.015(3) 0.024(3) 0.027(4) 0.000 0.008(3) 0.000
N12 0.028(4) 0.071(5) 0.015(4) 0.000 0.007(3) 0.000
N13 0.019(5) 0.028(5) 0.017(5) 0.005(4) 0.003(4) 0.010(4)
N14 0.018(5) 0.037(5) 0.013 0.003(3) 0.010(3) 0.012(4)
C1 0.020(3) 0.025(3) 0.035(3) 0.004(3) 0.013(3) -0.002(2)
C2 0.026(4) 0.024(3) 0.081(6) -0.005(3) 0.020(4) 0.000(3)
C3 0.028(3) 0.022(3) 0.052(4) -0.007(3) 0.014(3) -0.002(2)
C4 0.046(5) 0.026(3) 0.071(6) 0.005(3) 0.022(4) 0.007(3)
C5 0.026(3) 0.022(3) 0.067(5) 0.007(3) 0.017(3) 0.004(2)
C6 0.026(5) 0.053(5) 0.016(4) 0.000 0.001(4) 0.000
C7 0.022(4) 0.031(4) 0.010(4) 0.000 0.008(3) 0.000
C8 0.031(7) 0.028(6) 0.009(5) -0.001(4) 0.011(5) -0.003(5)
C9 0.032(5) 0.044(5) 0.009(4) 0.000 0.002(4) 0.000

loop_
_atom_type_symbol
_atom_type_description
_atom_type_scat_dispersion_real
_atom_type_scat_dispersion_imag
_atom_type_scat_source
C C 0.0033 0.0016 'International Tables Vol C Tables 4.2.6.8 and 6.1.1.4'
H H 0.0000 0.0000 'International Tables Vol C Tables 4.2.6.8 and 6.1.1.4'
N N 0.0061 0.0033 'International Tables Vol C Tables 4.2.6.8 and 6.1.1.4'
O O 0.0106 0.0060 'International Tables Vol C Tables 4.2.6.8 and 6.1.1.4'
Cu Cu 0.3201 1.2651 'International Tables Vol C Tables 4.2.6.8 and 6.1.1.4'
Br Br -0.2901 2.4595 'International Tables Vol C Tables 4.2.6.8 and 6.1.1.4'

loop_
_geom_angle_atom_site_label_1
_geom_angle_atom_site_label_2
_geom_angle_atom_site_label_3
_geom_angle
_geom_angle_site_symmetry_1
_geom_angle_site_symmetry_3
_geom_angle_publ_flag
N1 Cu1 N3 161.4(2) . . ?
N1 Cu1 N6 88.12(19) . . ?
N3 Cu1 N6 88.3(2) . . ?
N1 Cu1 O1 91.12(18) . . ?
N3 Cu1 O1 90.70(18) . . ?
N6 Cu1 O1 174.5(2) . . ?
N1 Cu1 N13 84.9(3) . . ?
N3 Cu1 N13 77.5(3) . . ?
N6 Cu1 N13 97.8(3) . . ?
O1 Cu1 N13 76.7(3) . . ?
N1 Cu1 Br1 104.02(14) . . ?
N3 Cu1 Br1 94.46(16) . . ?
N6 Cu1 Br1 95.20(18) . . ?
O1 Cu1 Br1 90.23(14) . . ?
N13 Cu1 Br1 164.4(2) . . ?
N4 Cu2 N4 174.8(3) . 6 ?
N4 Cu2 N9 89.68(14) . . ?
N4 Cu2 N9 89.68(14) 6 . ?
N4 Cu2 O1 90.34(14) . . ?
N4 Cu2 O1 90.34(14) 6 . ?
N9 Cu2 O1 179.5(2) . . ?
N4 Cu2 N12 87.52(14) . . ?
N4 Cu2 N12 87.52(14) 6 . ?
N9 Cu2 N12 100.4(3) . . ?
O1 Cu2 N12 80.1(2) . . ?
N4 Cu2 Br2 92.58(14) . . ?
N4 Cu2 Br2 92.58(14) 6 . ?
N9 Cu2 Br2 90.68(19) . . ?
O1 Cu2 Br2 88.86(15) . . ?
N12 Cu2 Br2 169.0(2) . . ?
Cu2 Br2 Cu2 180.00(4) . 5 ?
Cu2 O1 Cu1 113.91(15) . 6 ?
Cu2 O1 Cu1 113.91(15) . . ?
Cu1 O1 Cu1 115.3(3) 6 . ?
C1 N1 N1 107.8(3) . 6 ?
C1 N1 Cu1 131.3(4) . . ?
N1 N1 Cu1 120.83(12) 6 . ?
C1 N2 C1 108.1(7) 6 . ?
C1 N2 N11 126.0(3) 6 1_455 ?
C1 N2 N11 126.0(3) . 1_455 ?
C2 N3 N4 108.6(5) . . ?
C2 N3 Cu1 131.2(4) . . ?
N4 N3 Cu1 120.2(3) . . ?
C3 N4 N3 107.7(4) . . ?
C3 N4 Cu2 131.4(4) . . ?
N3 N4 Cu2 120.7(3) . . ?
C2 N5 C3 107.9(5) . . ?
C2 N5 N8 126.6(5) . 8 ?
C3 N5 N8 125.4(5) . 8 ?
C5 N6 N7 108.2(6) . . ?
C5 N6 Cu1 134.4(6) . . ?
N7 N6 Cu1 117.4(4) . . ?
C4 N7 N6 106.8(6) . . ?
C5 N8 C4 106.6(5) . . ?
C5 N8 N5 126.2(6) . 8_455 ?
C4 N8 N5 127.2(6) . 8_455 ?
C7 N9 N10 110.9(7) . . ?
C7 N9 Cu2 130.8(5) . . ?
N10 N9 Cu2 118.3(5) . . ?
C6 N10 N9 105.4(7) . . ?
C6 N11 C7 108.0(7) . . ?
C6 N11 N2 127.8(7) . 1_655 ?
C7 N11 N2 124.2(7) . 1_655 ?
C9 N12 N13 101.6(6) . 6 ?
C9 N12 N13 101.6(6) . . ?
N13 N12 N13 78.5(8) 6 . ?
C9 N12 Cu2 138.4(7) . . ?
N13 N12 Cu2 110.3(5) 6 . ?
N13 N12 Cu2 110.3(5) . . ?
C8 N13 N12 108.7(8) . . ?
C8 N13 N13 100.2(6) . 6 ?
N12 N13 N13 50.8(4) . 6 ?
C8 N13 Cu1 134.6(7) . . ?
N12 N13 Cu1 116.6(6) . . ?
N13 N13 Cu1 108.7(2) 6 . ?
N14 N14 C9 66.2(4) 6 . ?
N14 N14 N14 90.000(2) 6 2_556 ?
C9 N14 N14 127.3(10) . 2_556 ?
N14 N14 C8 117.5(6) 6 . ?
C9 N14 C8 107.7(8) . . ?
N14 N14 C8 124.9(10) 2_556 . ?
N14 N14 N14 52.0(6) 6 5_556 ?
C9 N14 N14 103.3(8) . 5_556 ?
N14 N14 N14 38.0(6) 2_556 5_556 ?
C8 N14 N14 137.3(11) . 5_556 ?
N1 C1 N2 108.1(5) . . ?
N3 C2 N5 108.2(5) . . ?
N4 C3 N5 107.5(6) . . ?
N7 C4 N8 109.7(7) . . ?
N6 C5 N8 108.8(7) . . ?
N10 C6 N11 109.8(7) . . ?
N9 C7 N11 105.9(7) . . ?
N13 C8 N14 107.4(10) . . ?
N12 C9 N14 112.6(8) . . ?
N12 C9 N14 112.6(8) . 6 ?
N14 C9 N14 47.6(8) . 6 ?

loop_
_geom_bond_atom_site_label_1
_geom_bond_atom_site_label_2
_geom_bond_distance
_geom_bond_site_symmetry_2
_geom_bond_publ_flag
Cu1 N1 2.000(5) . ?
Cu1 N3 2.012(5) . ?
Cu1 N6 2.021(5) . ?
Cu1 O1 2.040(3) . ?
Cu1 N13 2.440(9) . ?
Cu1 Br1 2.6724(13) . ?
Cu2 N4 2.012(4) . ?
Cu2 N4 2.012(4) 6 ?
Cu2 N9 2.025(7) . ?
Cu2 O1 2.033(5) . ?
Cu2 N12 2.284(7) . ?
Cu2 Br2 2.7790(10) . ?
Br2 Cu2 2.7790(10) 5 ?
O1 Cu1 2.040(3) 6 ?
N1 C1 1.301(7) . ?
N1 N1 1.396(8) 6 ?
N2 C1 1.355(6) 6 ?
N2 C1 1.355(6) . ?
N2 N11 1.390(9) 1_455 ?
N3 C2 1.294(7) . ?
N3 N4 1.374(7) . ?
N4 C3 1.305(7) . ?
N5 C2 1.339(8) . ?
N5 C3 1.361(7) . ?
N5 N8 1.394(7) 8 ?
N6 C5 1.292(8) . ?
N6 N7 1.386(8) . ?
N7 C4 1.287(8) . ?
N8 C5 1.345(9) . ?
N8 C4 1.352(10) . ?
N8 N5 1.394(6) 8_455 ?
N9 C7 1.308(10) . ?
N9 N10 1.388(9) . ?
N10 C6 1.303(12) . ?
N11 C6 1.357(11) . ?
N11 C7 1.364(10) . ?
N11 N2 1.390(9) 1_655 ?
N12 C9 1.310(10) . ?
N12 N13 1.488(10) 6 ?
N12 N13 1.488(10) . ?
N13 C8 1.304(13) . ?
N13 N13 1.882(18) 6 ?
N14 N14 1.074(17) 6 ?
N14 C9 1.331(12) . ?
N14 N14 1.374(17) 2_556 ?
N14 C8 1.376(14) . ?
N14 N14 1.744(17) 5_556 ?
C9 N14 1.331(12) 6 ?
